data_1550968
loop_
_publ_author_name
'Li, Mingyuan'
'Zhang, Hu'
'Cai, Zhengguo'
'Eisen, Moris S.'

_publ_section_title
;
 Norbornene polymerization and copolymerization with 1-alkenes by neutral
 palladium complexes bearing aryloxide imidazolin-2-imine ligand
;
_journal_issue 21
_journal_name_full 'Polymer Chemistry'
_journal_page_first 2741
_journal_paper_doi 10.1039/C9PY00176J
_journal_volume 10
_journal_year 2019
_chemical_formula_moiety 'C78 H62 N3 O Pd, C H2 Cl2'
_chemical_formula_sum 'C79 H64 Cl2 N3 O Pd'
_chemical_formula_weight 1248.63
_chemical_name_common 'Moris565b (Mingyuan Li)'
_space_group_crystal_system triclinic
_space_group_IT_number 2
_space_group_name_Hall '-P 1'
_space_group_name_H-M_alt 'P -1'
_symmetry_space_group_name_Hall '-P 1'
_symmetry_space_group_name_H-M 'P -1'
_atom_sites_solution_hydrogens geom
_atom_sites_solution_primary direct
_audit_creation_date 2017-10-31
_audit_creation_method
;
Olex2 1.2
(compiled 2017.08.10 svn.r3458 for OlexSys, GUI svn.r5381)
;
_audit_update_record
;
2019-01-25 deposited with the CCDC.    2019-05-02 downloaded from the CCDC.
;
_cell_angle_alpha 75.266(2)
_cell_angle_beta 86.560(2)
_cell_angle_gamma 88.068(2)
_cell_formula_units_Z 2
_cell_length_a 11.1555(12)
_cell_length_b 13.2102(14)
_cell_length_c 21.891(2)
_cell_measurement_reflns_used 10774
_cell_measurement_temperature 200(2)
_cell_measurement_theta_max 25.360
_cell_measurement_theta_min 0.963
_cell_volume 3113.7(6)
_computing_cell_refinement 'APEX2 v2010.7-0 (Bruker AXS)'
_computing_data_collection 'Bruker Instrument Service v2010.7.0.0'
_computing_data_reduction 'SAINT V7.68A (Bruker AXS, 2009)'
_computing_molecular_graphics 'Olex2 (Dolomanov et al., 2009)'
_computing_publication_material 'Olex2 (Dolomanov et al., 2009)'
_computing_structure_refinement 'ShelXL (Sheldrick, 2015)'
_computing_structure_solution 'SIR2004 (Burla et al., 2007)'
_diffrn_ambient_temperature 296.15
_diffrn_measured_fraction_theta_full 0.985
_diffrn_measured_fraction_theta_max 0.973
_diffrn_measurement_device_type 'APEX2 (Bruker AXS)'
_diffrn_measurement_method '\f and \w scans'
_diffrn_radiation_type MoK\a
_diffrn_radiation_wavelength 0.71073
_diffrn_reflns_av_R_equivalents 0.0728
_diffrn_reflns_av_unetI/netI 0.0771
_diffrn_reflns_Laue_measured_fraction_full 0.985
_diffrn_reflns_Laue_measured_fraction_max 0.973
_diffrn_reflns_limit_h_max 12
_diffrn_reflns_limit_h_min -12
_diffrn_reflns_limit_k_max 15
_diffrn_reflns_limit_k_min -15
_diffrn_reflns_limit_l_max 25
_diffrn_reflns_limit_l_min -26
_diffrn_reflns_number 36061
_diffrn_reflns_point_group_measured_fraction_full 0.985
_diffrn_reflns_point_group_measured_fraction_max 0.973
_diffrn_reflns_theta_full 25.242
_diffrn_reflns_theta_max 25.360
_diffrn_reflns_theta_min 0.963
_exptl_absorpt_coefficient_mu 0.434
_exptl_absorpt_correction_T_max 0.940
_exptl_absorpt_correction_T_min 0.912
_exptl_absorpt_correction_type multi-scan
_exptl_absorpt_process_details 'SADABS V2008/1 (Bruker AXS)'
_exptl_crystal_colour yellow
_exptl_crystal_colour_primary yellow
_exptl_crystal_density_diffrn 1.332
_exptl_crystal_description prism
_exptl_crystal_F_000 1294
_exptl_crystal_size_max 0.18
_exptl_crystal_size_mid 0.15
_exptl_crystal_size_min 0.12
_refine_diff_density_max 1.149
_refine_diff_density_min -1.085
_refine_diff_density_rms 0.084
_refine_ls_extinction_method none
_refine_ls_goodness_of_fit_ref 1.048
_refine_ls_hydrogen_treatment constr
_refine_ls_matrix_type full
_refine_ls_number_parameters 787
_refine_ls_number_reflns 10774
_refine_ls_number_restraints 243
_refine_ls_restrained_S_all 1.038
_refine_ls_R_factor_all 0.0908
_refine_ls_R_factor_gt 0.0547
_refine_ls_shift/su_max 0.000
_refine_ls_shift/su_mean 0.003
_refine_ls_structure_factor_coef Fsqd
_refine_ls_weighting_details 'w=1/[\s^2^(Fo^2^)+(0.0773P)^2^+2.1373P] where P=(Fo^2^+2Fc^2^)/3'
_refine_ls_weighting_scheme calc
_refine_ls_wR_factor_gt 0.1368
_refine_ls_wR_factor_ref 0.1556
_reflns_Friedel_coverage 0.000
_reflns_number_gt 7610
_reflns_number_total 10774
_reflns_threshold_expression 'I > 2\s(I)'
_cod_data_source_file c9py00176j2.cif
_cod_data_source_block Moris565b
_cod_depositor_comments 'Adding full bibliography for 1550967--1550969.cif.'
_cod_database_code 1550968
_shelx_shelxl_version_number 2014/7
_shelx_space_group_comment
;
The symmetry employed for this shelxl refinement is uniquely defined
by the following loop, which should always be used as a source of
symmetry information in preference to the above space-group names.
They are only intended as comments.
;
_shelx_estimated_absorpt_t_max 0.950
_shelx_estimated_absorpt_t_min 0.926
_olex2_refinement_description
;
1. Fixed Uiso
 At 1.2 times of:
  All C(H) groups, All C(H,H) groups
 At 1.5 times of:
  All C(H,H,H) groups
2. Rigid bond restraints
 All non-hydrogen atoms
 with sigma for 1-2 distances of 0.01 and sigma for 1-3 distances of 0.01
3. Others
 Sof(C77)=1-FVAR(1)
 Sof(C77A)=FVAR(1)
4.a Ternary CH refined with riding coordinates:
 C11(H11), C24(H24), C44(H44), C57(H57), C76(H76), C78(H78)
4.b Secondary CH2 refined with riding coordinates:
 C79(H79A,H79B)
4.c Aromatic/amide H refined with riding coordinates:
 C2(H2), C3(H3), C6(H6), C8(H8), C13(H13), C14(H14), C15(H15), C16(H16),
 C17(H17), C19(H19), C20(H20), C21(H21), C22(H22), C23(H23), C26(H26), C27(H27),
  C28(H28), C29(H29), C30(H30), C32(H32), C33(H33), C34(H34), C35(H35),
 C36(H36), C39(H39), C41(H41), C46(H46), C47(H47), C48(H48), C49(H49), C50(H50),
  C52(H52), C53(H53), C54(H54), C55(H55), C56(H56), C59(H59), C60(H60),
 C61(H61), C62(H62), C63(H63), C65(H65), C66(H66), C67(H67), C68(H68), C69(H69),
  C71(H71), C72(H72), C73(H73), C74(H74)
4.d Idealised Me refined as rotating group:
 C10(H10A,H10B,H10C), C43(H43A,H43B,H43C)
;
_olex2_submission_special_instructions 'No special instructions were received'

loop_
_space_group_symop_operation_xyz
'x, y, z'
'-x, -y, -z'

loop_
_atom_site_label
_atom_site_type_symbol
_atom_site_fract_x
_atom_site_fract_y
_atom_site_fract_z
_atom_site_U_iso_or_equiv
_atom_site_adp_type
_atom_site_occupancy
_atom_site_site_symmetry_order
_atom_site_calc_flag
_atom_site_refinement_flags_posn
_atom_site_refinement_flags_adp
_atom_site_refinement_flags_occupancy
Pd1 Pd -0.04632(3) 0.50920(3) 0.62411(2) 0.03588(14) Uani 1 1 d . U .
O1 O -0.0795(3) 0.3526(2) 0.63787(14) 0.0394(8) Uani 1 1 d . U .
N1 N 0.0365(3) 0.4479(2) 0.71331(14) 0.0210(7) Uani 1 1 d . U .
N2 N 0.1896(3) 0.5594(2) 0.73081(14) 0.0209(7) Uani 1 1 d . U .
N3 N 0.2304(3) 0.3899(2) 0.76031(14) 0.0194(7) Uani 1 1 d . U .
C1 C 0.1431(3) 0.4625(3) 0.73319(16) 0.0193(8) Uani 1 1 d . U .
C2 C 0.3039(3) 0.5450(3) 0.75550(17) 0.0225(9) Uani 1 1 d . U .
H2 H 0.3550 0.5990 0.7591 0.027 Uiso 1 1 calc R . .
C3 C 0.3285(3) 0.4432(3) 0.77302(17) 0.0218(9) Uani 1 1 d . U .
H3 H 0.4003 0.4118 0.7911 0.026 Uiso 1 1 calc R . .
C4 C 0.1294(3) 0.6603(3) 0.71287(17) 0.0195(8) Uani 1 1 d . U .
C5 C 0.0260(3) 0.6800(3) 0.74903(17) 0.0216(9) Uani 1 1 d . U .
C6 C -0.0298(4) 0.7768(3) 0.73175(19) 0.0282(9) Uani 1 1 d . U .
H6 H -0.1004 0.7900 0.7552 0.034 Uiso 1 1 calc R . .
C7 C 0.0140(4) 0.8570(3) 0.68045(19) 0.0275(9) Uani 1 1 d . U .
C8 C 0.1179(4) 0.8364(3) 0.64789(18) 0.0259(9) Uani 1 1 d . U .
H8 H 0.1490 0.8899 0.6134 0.031 Uiso 1 1 calc R . .
C9 C 0.1796(3) 0.7396(3) 0.66355(17) 0.0227(9) Uani 1 1 d . U .
C10 C -0.0513(4) 0.9600(4) 0.6631(3) 0.0476(13) Uani 1 1 d . U .
H10A H -0.0925 0.9660 0.6240 0.071 Uiso 1 1 calc GR . .
H10B H 0.0062 1.0168 0.6567 0.071 Uiso 1 1 calc GR . .
H10C H -0.1104 0.9649 0.6973 0.071 Uiso 1 1 calc GR . .
C11 C -0.0165(4) 0.5982(3) 0.80917(18) 0.0247(9) Uani 1 1 d . U .
H11 H -0.0126 0.5291 0.7982 0.030 Uiso 1 1 calc R . .
C12 C 0.0677(4) 0.5886(3) 0.86287(18) 0.0266(9) Uani 1 1 d . U .
C13 C 0.1504(4) 0.6635(4) 0.8648(2) 0.0387(11) Uani 1 1 d . U .
H13 H 0.1584 0.7243 0.8307 0.046 Uiso 1 1 calc R . .
C14 C 0.2226(5) 0.6501(4) 0.9168(3) 0.0504(13) Uani 1 1 d . U .
H14 H 0.2783 0.7024 0.9179 0.060 Uiso 1 1 calc R . .
C15 C 0.2132(5) 0.5631(4) 0.9655(2) 0.0490(13) Uani 1 1 d . U .
H15 H 0.2629 0.5541 1.0003 0.059 Uiso 1 1 calc R . .
C16 C 0.1317(4) 0.4879(4) 0.9644(2) 0.0416(12) Uani 1 1 d . U .
H16 H 0.1248 0.4269 0.9985 0.050 Uiso 1 1 calc R . .
C17 C 0.0596(4) 0.5012(3) 0.91351(19) 0.0319(10) Uani 1 1 d . U .
H17 H 0.0032 0.4490 0.9133 0.038 Uiso 1 1 calc R . .
C18 C -0.1472(4) 0.6146(3) 0.83124(19) 0.0305(10) Uani 1 1 d . U .
C19 C -0.1786(5) 0.6799(4) 0.8706(2) 0.0455(12) Uani 1 1 d . U .
H19 H -0.1175 0.7162 0.8842 0.055 Uiso 1 1 calc R . .
C20 C -0.2960(6) 0.6934(5) 0.8903(3) 0.0702(18) Uani 1 1 d . U .
H20 H -0.3156 0.7390 0.9168 0.084 Uiso 1 1 calc R . .
C21 C -0.3842(6) 0.6407(6) 0.8714(3) 0.082(2) Uani 1 1 d . U .
H21 H -0.4654 0.6492 0.8853 0.098 Uiso 1 1 calc R . .
C22 C -0.3568(5) 0.5760(5) 0.8329(4) 0.0770(19) Uani 1 1 d . U .
H22 H -0.4189 0.5397 0.8201 0.092 Uiso 1 1 calc R . .
C23 C -0.2365(4) 0.5626(4) 0.8118(3) 0.0508(13) Uani 1 1 d . U .
H23 H -0.2175 0.5182 0.7845 0.061 Uiso 1 1 calc R . .
C24 C 0.3005(4) 0.7255(3) 0.62885(17) 0.0252(9) Uani 1 1 d . U .
H24 H 0.3171 0.6484 0.6374 0.030 Uiso 1 1 calc R . .
C25 C 0.4046(4) 0.7724(3) 0.65425(17) 0.0284(10) Uani 1 1 d . U .
C26 C 0.5148(4) 0.7202(4) 0.6605(2) 0.0471(12) Uani 1 1 d . U .
H26 H 0.5235 0.6534 0.6517 0.056 Uiso 1 1 calc R . .
C27 C 0.6137(5) 0.7652(5) 0.6796(3) 0.0604(15) Uani 1 1 d . U .
H27 H 0.6887 0.7285 0.6839 0.072 Uiso 1 1 calc R . .
C28 C 0.6030(5) 0.8608(5) 0.6919(3) 0.0603(15) Uani 1 1 d . U .
H28 H 0.6702 0.8907 0.7050 0.072 Uiso 1 1 calc R . .
C29 C 0.4957(5) 0.9137(5) 0.6856(3) 0.0564(14) Uani 1 1 d . U .
H29 H 0.4888 0.9813 0.6932 0.068 Uiso 1 1 calc R . .
C30 C 0.3966(4) 0.8696(4) 0.6680(2) 0.0413(11) Uani 1 1 d . U .
H30 H 0.3217 0.9065 0.6652 0.050 Uiso 1 1 calc R . .
C31 C 0.2975(4) 0.7673(3) 0.55683(18) 0.0275(9) Uani 1 1 d . U .
C32 C 0.2459(4) 0.7067(4) 0.5220(2) 0.0433(12) Uani 1 1 d . U .
H32 H 0.2125 0.6411 0.5431 0.052 Uiso 1 1 calc R . .
C33 C 0.2430(5) 0.7421(5) 0.4559(2) 0.0547(14) Uani 1 1 d . U .
H33 H 0.2071 0.7007 0.4326 0.066 Uiso 1 1 calc R . .
C34 C 0.2923(5) 0.8370(4) 0.4250(2) 0.0486(13) Uani 1 1 d . U .
H34 H 0.2921 0.8602 0.3802 0.058 Uiso 1 1 calc R . .
C35 C 0.3409(5) 0.8971(4) 0.4584(2) 0.0486(13) Uani 1 1 d . U .
H35 H 0.3732 0.9631 0.4370 0.058 Uiso 1 1 calc R . .
C36 C 0.3436(4) 0.8626(4) 0.52394(19) 0.0386(11) Uani 1 1 d . U .
H36 H 0.3782 0.9057 0.5466 0.046 Uiso 1 1 calc R . .
C37 C 0.2285(3) 0.2760(3) 0.77126(17) 0.0173(8) Uani 1 1 d . U .
C38 C 0.2302(3) 0.2316(3) 0.71966(17) 0.0184(8) Uani 1 1 d . U .
C39 C 0.2183(3) 0.1248(3) 0.73148(18) 0.0236(9) Uani 1 1 d . U .
H39 H 0.2176 0.0940 0.6967 0.028 Uiso 1 1 calc R . .
C40 C 0.2073(4) 0.0600(3) 0.79279(18) 0.0240(9) Uani 1 1 d . U .
C41 C 0.2175(3) 0.1057(3) 0.84249(18) 0.0230(9) Uani 1 1 d . U .
H41 H 0.2170 0.0620 0.8843 0.028 Uiso 1 1 calc R . .
C42 C 0.2287(3) 0.2134(3) 0.83347(17) 0.0199(8) Uani 1 1 d . U .
C43 C 0.1841(5) -0.0553(3) 0.8045(2) 0.0380(11) Uani 1 1 d . U .
H43A H 0.0982 -0.0657 0.8017 0.057 Uiso 1 1 calc GR . .
H43B H 0.2089 -0.0919 0.8467 0.057 Uiso 1 1 calc GR . .
H43C H 0.2300 -0.0832 0.7726 0.057 Uiso 1 1 calc GR . .
C44 C 0.2548(4) 0.2994(3) 0.65128(17) 0.0251(9) Uani 1 1 d . U .
H44 H 0.1934 0.3575 0.6436 0.030 Uiso 1 1 calc R . .
C45 C 0.3780(4) 0.3490(3) 0.64502(19) 0.0330(10) Uani 1 1 d . U .
C46 C 0.3988(5) 0.4421(4) 0.5994(2) 0.0509(13) Uani 1 1 d . U .
H46 H 0.3364 0.4754 0.5734 0.061 Uiso 1 1 calc R . .
C47 C 0.5141(7) 0.4867(5) 0.5921(3) 0.0772(19) Uani 1 1 d . U .
H47 H 0.5302 0.5496 0.5605 0.093 Uiso 1 1 calc R . .
C48 C 0.6039(6) 0.4375(6) 0.6317(4) 0.084(2) Uani 1 1 d . U .
H48 H 0.6803 0.4689 0.6281 0.101 Uiso 1 1 calc R . .
C49 C 0.5835(5) 0.3462(5) 0.6751(3) 0.0670(17) Uani 1 1 d . U .
H49 H 0.6461 0.3127 0.7009 0.080 Uiso 1 1 calc R . .
C50 C 0.4724(4) 0.3016(4) 0.6820(2) 0.0442(12) Uani 1 1 d . U .
H50 H 0.4594 0.2371 0.7126 0.053 Uiso 1 1 calc R . .
C51 C 0.2425(4) 0.2376(3) 0.60114(17) 0.0272(9) Uani 1 1 d . U .
C52 C 0.1277(4) 0.2131(4) 0.58745(19) 0.0365(11) Uani 1 1 d . U .
H52 H 0.0593 0.2363 0.6085 0.044 Uiso 1 1 calc R . .
C53 C 0.1120(5) 0.1552(4) 0.5436(2) 0.0452(12) Uani 1 1 d . U .
H53 H 0.0335 0.1383 0.5353 0.054 Uiso 1 1 calc R . .
C54 C 0.2099(5) 0.1230(4) 0.5126(2) 0.0521(14) Uani 1 1 d . U .
H54 H 0.1997 0.0834 0.4827 0.063 Uiso 1 1 calc R . .
C55 C 0.3226(5) 0.1477(4) 0.5245(2) 0.0558(14) Uani 1 1 d . U .
H55 H 0.3903 0.1264 0.5021 0.067 Uiso 1 1 calc R . .
C56 C 0.3393(4) 0.2036(4) 0.5692(2) 0.0418(12) Uani 1 1 d . U .
H56 H 0.4184 0.2184 0.5777 0.050 Uiso 1 1 calc R . .
C57 C 0.2454(4) 0.2573(3) 0.89119(17) 0.0221(9) Uani 1 1 d . U .
H57 H 0.2062 0.3283 0.8824 0.027 Uiso 1 1 calc R . .
C58 C 0.3783(4) 0.2713(3) 0.90093(17) 0.0250(9) Uani 1 1 d . U .
C59 C 0.4713(4) 0.2211(4) 0.8752(2) 0.0400(11) Uani 1 1 d . U .
H59 H 0.4535 0.1750 0.8500 0.048 Uiso 1 1 calc R . .
C60 C 0.5900(4) 0.2366(4) 0.8853(3) 0.0510(13) Uani 1 1 d . U .
H60 H 0.6527 0.2022 0.8666 0.061 Uiso 1 1 calc R . .
C61 C 0.6176(5) 0.3022(4) 0.9225(3) 0.0531(14) Uani 1 1 d . U .
H61 H 0.6987 0.3122 0.9301 0.064 Uiso 1 1 calc R . .
C62 C 0.5256(5) 0.3527(4) 0.9484(2) 0.0503(13) Uani 1 1 d . U .
H62 H 0.5434 0.3982 0.9738 0.060 Uiso 1 1 calc R . .
C63 C 0.4082(4) 0.3377(4) 0.9377(2) 0.0383(11) Uani 1 1 d . U .
H63 H 0.3460 0.3735 0.9558 0.046 Uiso 1 1 calc R . .
C64 C 0.1836(4) 0.1905(3) 0.95265(17) 0.0238(9) Uani 1 1 d . U .
C65 C 0.2440(4) 0.1083(4) 0.99192(19) 0.0364(11) Uani 1 1 d . U .
H65 H 0.3260 0.0942 0.9820 0.044 Uiso 1 1 calc R . .
C66 C 0.1857(5) 0.0462(4) 1.0457(2) 0.0460(12) Uani 1 1 d . U .
H66 H 0.2276 -0.0110 1.0717 0.055 Uiso 1 1 calc R . .
C67 C 0.0679(5) 0.0671(4) 1.0617(2) 0.0460(13) Uani 1 1 d . U .
H67 H 0.0289 0.0249 1.0987 0.055 Uiso 1 1 calc R . .
C68 C 0.0076(5) 0.1487(4) 1.0241(2) 0.0454(12) Uani 1 1 d . U .
H68 H -0.0737 0.1636 1.0349 0.054 Uiso 1 1 calc R . .
C69 C 0.0661(4) 0.2108(3) 0.96927(19) 0.0329(10) Uani 1 1 d . U .
H69 H 0.0237 0.2676 0.9433 0.040 Uiso 1 1 calc R . .
C70 C -0.0235(4) 0.3494(3) 0.74157(19) 0.0264(9) Uani 1 1 d . U .
C71 C -0.0315(4) 0.3048(3) 0.8054(2) 0.0293(10) Uani 1 1 d . U .
H71 H 0.0000 0.3403 0.8334 0.035 Uiso 1 1 calc R . .
C72 C -0.0849(4) 0.2086(4) 0.8298(2) 0.0388(11) Uani 1 1 d . U .
H72 H -0.0901 0.1779 0.8741 0.047 Uiso 1 1 calc R . .
C73 C -0.1301(4) 0.1587(4) 0.7887(3) 0.0473(13) Uani 1 1 d . U .
H73 H -0.1633 0.0912 0.8045 0.057 Uiso 1 1 calc R . .
C74 C -0.1279(4) 0.2057(4) 0.7245(2) 0.0424(12) Uani 1 1 d . U .
H74 H -0.1614 0.1703 0.6970 0.051 Uiso 1 1 calc R . .
C75 C -0.0777(4) 0.3037(3) 0.6993(2) 0.0327(10) Uani 1 1 d . U .
C76 C -0.1256(5) 0.5636(4) 0.5358(2) 0.0484(13) Uani 1 1 d . U .
H76 H -0.1675 0.5326 0.5059 0.058 Uiso 1 1 calc R . .
C77 C -0.1545(6) 0.6371(5) 0.5741(3) 0.0399(19) Uani 0.690(10) 1 d . U P
C77A C -0.0408(15) 0.6226(13) 0.5330(7) 0.048(4) Uani 0.310(10) 1 d . U P
C78 C -0.0545(5) 0.6756(4) 0.5956(2) 0.0560(15) Uani 1 1 d . U .
H78 H -0.0290 0.7380 0.6091 0.067 Uiso 1 1 calc R . .
Cl1 Cl 0.39037(17) -0.00790(17) 1.18731(10) 0.0986(6) Uani 1 1 d . U .
Cl2 Cl 0.54088(18) 0.10453(16) 1.08016(9) 0.0916(6) Uani 1 1 d . U .
C79 C 0.5043(6) 0.0784(5) 1.1602(3) 0.0822(19) Uani 1 1 d . U .
H79A H 0.5769 0.0503 1.1832 0.099 Uiso 1 1 calc R . .
H79B H 0.4816 0.1452 1.1708 0.099 Uiso 1 1 calc R . .

loop_
_atom_site_aniso_label
_atom_site_aniso_U_11
_atom_site_aniso_U_22
_atom_site_aniso_U_33
_atom_site_aniso_U_23
_atom_site_aniso_U_13
_atom_site_aniso_U_12
Pd1 0.0359(2) 0.0360(2) 0.0328(2) -0.00059(16) -0.00961(15) -0.00783(16)
O1 0.048(2) 0.0347(18) 0.0386(17) -0.0119(14) -0.0150(15) -0.0032(15)
N1 0.0203(18) 0.0178(18) 0.0238(16) -0.0029(14) -0.0014(13) -0.0024(14)
N2 0.0204(17) 0.0167(17) 0.0253(17) -0.0048(14) -0.0007(13) -0.0016(14)
N3 0.0196(17) 0.0154(17) 0.0220(16) -0.0033(14) 0.0009(13) 0.0004(14)
C1 0.020(2) 0.019(2) 0.0177(18) -0.0031(16) 0.0038(15) -0.0010(16)
C2 0.018(2) 0.026(2) 0.023(2) -0.0038(18) -0.0021(16) -0.0074(17)
C3 0.016(2) 0.023(2) 0.025(2) -0.0021(17) -0.0022(16) -0.0026(17)
C4 0.022(2) 0.014(2) 0.0225(19) -0.0042(16) -0.0066(15) -0.0021(16)
C5 0.021(2) 0.019(2) 0.0252(19) -0.0055(17) -0.0029(16) -0.0012(17)
C6 0.021(2) 0.026(2) 0.036(2) -0.0069(19) 0.0037(18) 0.0006(18)
C7 0.027(2) 0.019(2) 0.035(2) -0.0023(18) -0.0029(18) 0.0013(18)
C8 0.030(2) 0.018(2) 0.026(2) 0.0000(17) -0.0012(17) -0.0033(18)
C9 0.024(2) 0.022(2) 0.0223(19) -0.0065(17) -0.0018(16) -0.0032(17)
C10 0.043(3) 0.024(3) 0.065(3) 0.004(2) 0.011(3) 0.007(2)
C11 0.028(2) 0.020(2) 0.026(2) -0.0059(17) 0.0033(17) -0.0018(18)
C12 0.029(2) 0.024(2) 0.028(2) -0.0096(18) 0.0031(17) 0.0033(18)
C13 0.043(3) 0.029(3) 0.046(3) -0.011(2) -0.008(2) -0.001(2)
C14 0.050(3) 0.045(3) 0.066(3) -0.028(3) -0.016(3) -0.002(3)
C15 0.046(3) 0.061(4) 0.047(3) -0.026(3) -0.018(2) 0.015(3)
C16 0.044(3) 0.046(3) 0.031(2) -0.006(2) -0.003(2) 0.013(2)
C17 0.032(2) 0.034(3) 0.030(2) -0.0078(19) 0.0017(18) 0.000(2)
C18 0.026(2) 0.027(2) 0.030(2) 0.0057(19) 0.0037(18) 0.0012(19)
C19 0.045(3) 0.053(3) 0.034(2) -0.006(2) 0.006(2) 0.017(2)
C20 0.063(4) 0.084(5) 0.047(3) 0.003(3) 0.023(3) 0.036(3)
C21 0.040(3) 0.083(5) 0.092(5) 0.024(4) 0.028(3) 0.019(3)
C22 0.031(3) 0.066(4) 0.113(5) 0.016(4) -0.004(3) -0.015(3)
C23 0.035(3) 0.038(3) 0.072(4) 0.000(3) -0.002(2) -0.004(2)
C24 0.029(2) 0.023(2) 0.0220(19) -0.0031(17) 0.0021(16) 0.0014(18)
C25 0.027(2) 0.037(3) 0.0176(19) -0.0024(18) 0.0087(16) -0.0096(19)
C26 0.032(3) 0.059(3) 0.052(3) -0.017(3) 0.002(2) 0.001(2)
C27 0.027(3) 0.095(5) 0.060(3) -0.022(3) 0.001(2) -0.002(3)
C28 0.042(3) 0.091(5) 0.051(3) -0.022(3) 0.001(3) -0.027(3)
C29 0.055(3) 0.062(4) 0.059(3) -0.026(3) 0.003(3) -0.026(3)
C30 0.038(3) 0.047(3) 0.041(3) -0.016(2) 0.001(2) -0.009(2)
C31 0.029(2) 0.030(2) 0.025(2) -0.0097(18) 0.0016(17) 0.0070(19)
C32 0.054(3) 0.042(3) 0.037(2) -0.015(2) -0.006(2) 0.001(2)
C33 0.067(4) 0.066(4) 0.044(3) -0.034(3) -0.020(3) 0.010(3)
C34 0.057(3) 0.066(4) 0.023(2) -0.013(2) -0.006(2) 0.018(3)
C35 0.063(4) 0.052(3) 0.024(2) 0.000(2) 0.006(2) -0.002(3)
C36 0.049(3) 0.043(3) 0.023(2) -0.007(2) 0.004(2) -0.009(2)
C37 0.0123(19) 0.016(2) 0.0237(18) -0.0044(16) -0.0004(15) 0.0024(15)
C38 0.0134(19) 0.020(2) 0.0219(18) -0.0057(16) 0.0007(15) 0.0033(16)
C39 0.027(2) 0.023(2) 0.0221(19) -0.0087(17) -0.0009(17) 0.0028(18)
C40 0.027(2) 0.020(2) 0.026(2) -0.0080(17) 0.0001(17) 0.0005(18)
C41 0.025(2) 0.021(2) 0.0214(19) -0.0025(17) -0.0002(16) 0.0022(18)
C42 0.016(2) 0.022(2) 0.0217(18) -0.0067(17) 0.0028(15) 0.0013(17)
C43 0.059(3) 0.022(2) 0.033(2) -0.008(2) 0.003(2) -0.006(2)
C44 0.032(2) 0.022(2) 0.0188(18) -0.0028(17) 0.0017(17) 0.0048(18)
C45 0.042(3) 0.028(2) 0.030(2) -0.0139(19) 0.0171(19) -0.006(2)
C46 0.068(3) 0.040(3) 0.044(3) -0.015(2) 0.025(3) -0.014(3)
C47 0.106(5) 0.053(4) 0.073(4) -0.024(3) 0.047(4) -0.040(4)
C48 0.049(4) 0.098(5) 0.119(6) -0.058(4) 0.043(3) -0.035(4)
C49 0.030(3) 0.080(4) 0.101(5) -0.045(4) 0.016(3) -0.008(3)
C50 0.032(3) 0.051(3) 0.053(3) -0.022(2) 0.010(2) 0.001(2)
C51 0.040(3) 0.020(2) 0.0186(19) -0.0019(17) 0.0007(18) 0.0031(19)
C52 0.044(3) 0.042(3) 0.022(2) -0.006(2) 0.0014(19) -0.003(2)
C53 0.063(3) 0.041(3) 0.029(2) -0.003(2) -0.010(2) -0.009(3)
C54 0.082(4) 0.045(3) 0.035(3) -0.019(2) -0.008(3) 0.002(3)
C55 0.066(4) 0.058(4) 0.052(3) -0.032(3) 0.005(3) 0.015(3)
C56 0.041(3) 0.046(3) 0.043(3) -0.021(2) 0.000(2) 0.009(2)
C57 0.029(2) 0.017(2) 0.0201(18) -0.0046(16) 0.0000(16) 0.0034(17)
C58 0.027(2) 0.024(2) 0.022(2) -0.0010(17) -0.0028(17) -0.0043(18)
C59 0.032(3) 0.045(3) 0.049(3) -0.023(2) -0.007(2) 0.004(2)
C60 0.031(3) 0.062(4) 0.067(3) -0.030(3) -0.004(2) 0.006(3)
C61 0.031(3) 0.066(4) 0.066(3) -0.021(3) -0.010(2) -0.011(3)
C62 0.042(3) 0.059(4) 0.060(3) -0.032(3) -0.004(2) -0.014(3)
C63 0.040(3) 0.042(3) 0.039(2) -0.019(2) 0.002(2) -0.007(2)
C64 0.030(2) 0.023(2) 0.0190(19) -0.0068(17) 0.0011(16) -0.0051(18)
C65 0.035(3) 0.040(3) 0.029(2) 0.000(2) -0.0032(19) 0.000(2)
C66 0.056(3) 0.042(3) 0.031(2) 0.007(2) -0.005(2) -0.003(2)
C67 0.063(3) 0.041(3) 0.027(2) 0.002(2) 0.011(2) -0.006(3)
C68 0.043(3) 0.043(3) 0.046(3) -0.007(2) 0.016(2) -0.002(2)
C69 0.040(3) 0.029(3) 0.028(2) -0.0034(19) 0.0032(19) 0.002(2)
C70 0.028(2) 0.022(2) 0.031(2) -0.0102(18) -0.0091(18) 0.0132(18)
C71 0.023(2) 0.024(2) 0.038(2) -0.0026(19) 0.0038(18) -0.0017(18)
C72 0.026(2) 0.036(3) 0.046(3) 0.006(2) 0.002(2) -0.003(2)
C73 0.032(3) 0.026(3) 0.077(3) 0.001(2) -0.003(3) -0.008(2)
C74 0.037(3) 0.027(3) 0.068(3) -0.018(2) -0.015(2) -0.002(2)
C75 0.021(2) 0.028(2) 0.051(3) -0.013(2) -0.005(2) -0.0009(19)
C76 0.060(4) 0.051(3) 0.031(2) -0.002(2) -0.018(2) 0.004(3)
C77 0.049(4) 0.030(4) 0.035(4) 0.003(3) -0.016(3) 0.000(3)
C77A 0.045(8) 0.046(9) 0.038(6) 0.018(5) -0.018(6) 0.001(7)
C78 0.076(4) 0.031(3) 0.057(3) 0.004(2) -0.036(3) -0.012(3)
Cl1 0.0793(12) 0.1156(16) 0.1238(16) -0.0714(13) 0.0083(11) -0.0333(11)
Cl2 0.0883(13) 0.1005(15) 0.0845(12) -0.0207(11) -0.0143(10) 0.0161(11)
C79 0.084(5) 0.068(5) 0.092(4) -0.015(4) -0.008(4) -0.003(4)

loop_
_atom_type_symbol
_atom_type_description
_atom_type_scat_dispersion_real
_atom_type_scat_dispersion_imag
_atom_type_scat_source
C C 0.0033 0.0016 'International Tables Vol C Tables 4.2.6.8 and 6.1.1.4'
H H 0.0000 0.0000 'International Tables Vol C Tables 4.2.6.8 and 6.1.1.4'
Cl Cl 0.1484 0.1585 'International Tables Vol C Tables 4.2.6.8 and 6.1.1.4'
N N 0.0061 0.0033 'International Tables Vol C Tables 4.2.6.8 and 6.1.1.4'
O O 0.0106 0.0060 'International Tables Vol C Tables 4.2.6.8 and 6.1.1.4'
Pd Pd -0.9988 1.0072 'International Tables Vol C Tables 4.2.6.8 and 6.1.1.4'

loop_
_geom_angle_atom_site_label_1
_geom_angle_atom_site_label_2
_geom_angle_atom_site_label_3
_geom_angle
O1 Pd1 N1 80.28(12)
O1 Pd1 C76 97.79(17)
O1 Pd1 C77 126.3(2)
O1 Pd1 C77A 124.7(5)
O1 Pd1 C78 164.41(16)
N1 Pd1 C77A 147.4(5)
C76 Pd1 N1 177.74(17)
C76 Pd1 C77 39.8(2)
C76 Pd1 C77A 33.5(5)
C76 Pd1 C78 68.5(2)
C77 Pd1 N1 142.4(2)
C77 Pd1 C77A 42.0(5)
C78 Pd1 N1 113.53(16)
C78 Pd1 C77 38.2(2)
C78 Pd1 C77A 46.2(5)
C75 O1 Pd1 110.4(3)
C1 N1 Pd1 132.4(2)
C1 N1 C70 118.5(3)
C70 N1 Pd1 104.7(2)
C1 N2 C2 109.0(3)
C1 N2 C4 127.5(3)
C2 N2 C4 123.2(3)
C1 N3 C3 109.1(3)
C1 N3 C37 127.7(3)
C3 N3 C37 123.2(3)
N1 C1 N2 124.7(3)
N1 C1 N3 130.1(3)
N2 C1 N3 105.2(3)
N2 C2 H2 125.8
C3 C2 N2 108.5(3)
C3 C2 H2 125.8
N3 C3 H3 125.9
C2 C3 N3 108.2(3)
C2 C3 H3 125.9
C5 C4 N2 119.0(3)
C9 C4 N2 119.8(3)
C9 C4 C5 121.0(3)
C4 C5 C11 120.4(3)
C6 C5 C4 118.4(3)
C6 C5 C11 121.0(3)
C5 C6 H6 118.8
C5 C6 C7 122.3(4)
C7 C6 H6 118.8
C6 C7 C10 120.1(4)
C8 C7 C6 117.6(4)
C8 C7 C10 122.3(4)
C7 C8 H8 118.6
C7 C8 C9 122.7(4)
C9 C8 H8 118.6
C4 C9 C8 117.7(4)
C4 C9 C24 122.5(3)
C8 C9 C24 119.7(3)
C7 C10 H10A 109.5
C7 C10 H10B 109.5
C7 C10 H10C 109.5
H10A C10 H10B 109.5
H10A C10 H10C 109.5
H10B C10 H10C 109.5
C5 C11 H11 106.4
C12 C11 C5 112.1(3)
C12 C11 H11 106.4
C12 C11 C18 111.1(3)
C18 C11 C5 113.8(3)
C18 C11 H11 106.4
C13 C12 C11 123.9(4)
C17 C12 C11 118.4(4)
C17 C12 C13 117.7(4)
C12 C13 H13 119.8
C12 C13 C14 120.4(5)
C14 C13 H13 119.8
C13 C14 H14 119.8
C15 C14 C13 120.4(5)
C15 C14 H14 119.8
C14 C15 H15 120.0
C14 C15 C16 120.0(5)
C16 C15 H15 120.0
C15 C16 H16 120.1
C15 C16 C17 119.8(5)
C17 C16 H16 120.1
C12 C17 C16 121.7(4)
C12 C17 H17 119.2
C16 C17 H17 119.2
C19 C18 C11 122.2(4)
C23 C18 C11 119.1(4)
C23 C18 C19 118.7(4)
C18 C19 H19 119.2
C20 C19 C18 121.6(6)
C20 C19 H19 119.2
C19 C20 H20 120.2
C21 C20 C19 119.5(6)
C21 C20 H20 120.2
C20 C21 H21 119.7
C22 C21 C20 120.5(6)
C22 C21 H21 119.7
C21 C22 H22 119.8
C21 C22 C23 120.4(6)
C23 C22 H22 119.8
C18 C23 C22 119.3(6)
C18 C23 H23 120.3
C22 C23 H23 120.3
C9 C24 H24 106.8
C25 C24 C9 112.4(3)
C25 C24 H24 106.8
C25 C24 C31 110.8(3)
C31 C24 C9 112.9(3)
C31 C24 H24 106.8
C26 C25 C24 119.6(4)
C26 C25 C30 117.4(4)
C30 C25 C24 122.8(4)
C25 C26 H26 119.7
C25 C26 C27 120.5(5)
C27 C26 H26 119.7
C26 C27 H27 119.7
C28 C27 C26 120.5(5)
C28 C27 H27 119.7
C27 C28 H28 120.1
C27 C28 C29 119.8(5)
C29 C28 H28 120.1
C28 C29 H29 119.8
C28 C29 C30 120.5(5)
C30 C29 H29 119.8
C25 C30 H30 119.4
C29 C30 C25 121.2(5)
C29 C30 H30 119.4
C32 C31 C24 119.1(4)
C36 C31 C24 123.5(4)
C36 C31 C32 117.5(4)
C31 C32 H32 119.7
C31 C32 C33 120.5(5)
C33 C32 H32 119.7
C32 C33 H33 120.0
C34 C33 C32 119.9(5)
C34 C33 H33 120.1
C33 C34 H34 120.0
C35 C34 C33 120.1(4)
C35 C34 H34 120.0
C34 C35 H35 119.9
C34 C35 C36 120.2(5)
C36 C35 H35 119.9
C31 C36 C35 121.8(5)
C31 C36 H36 119.1
C35 C36 H36 119.1
C38 C37 N3 119.6(3)
C38 C37 C42 121.3(3)
C42 C37 N3 119.1(3)
C37 C38 C44 120.8(3)
C39 C38 C37 118.2(3)
C39 C38 C44 120.8(3)
C38 C39 H39 118.8
C38 C39 C40 122.3(4)
C40 C39 H39 118.8
C39 C40 C43 121.3(4)
C41 C40 C39 117.6(4)
C41 C40 C43 121.1(4)
C40 C41 H41 118.8
C40 C41 C42 122.5(3)
C42 C41 H41 118.8
C37 C42 C57 123.3(3)
C41 C42 C37 117.6(3)
C41 C42 C57 119.1(3)
C40 C43 H43A 109.5
C40 C43 H43B 109.5
C40 C43 H43C 109.5
H43A C43 H43B 109.5
H43A C43 H43C 109.5
H43B C43 H43C 109.5
C38 C44 H44 107.5
C45 C44 C38 110.0(3)
C45 C44 H44 107.5
C45 C44 C51 111.4(3)
C51 C44 C38 112.6(3)
C51 C44 H44 107.5
C46 C45 C44 119.1(4)
C46 C45 C50 118.7(5)
C50 C45 C44 122.1(4)
C45 C46 H46 120.4
C45 C46 C47 119.3(6)
C47 C46 H46 120.4
C46 C47 H47 120.3
C48 C47 C46 119.4(6)
C48 C47 H47 120.3
C47 C48 H48 119.6
C49 C48 C47 120.8(6)
C49 C48 H48 119.6
C48 C49 H49 119.9
C48 C49 C50 120.1(6)
C50 C49 H49 119.9
C45 C50 H50 119.2
C49 C50 C45 121.5(5)
C49 C50 H50 119.2
C52 C51 C44 119.1(4)
C56 C51 C44 123.3(4)
C56 C51 C52 117.6(4)
C51 C52 H52 119.4
C53 C52 C51 121.2(4)
C53 C52 H52 119.4
C52 C53 H53 120.2
C54 C53 C52 119.6(5)
C54 C53 H53 120.2
C53 C54 H54 120.0
C53 C54 C55 120.1(5)
C55 C54 H54 120.0
C54 C55 H55 119.6
C54 C55 C56 120.7(5)
C56 C55 H55 119.6
C51 C56 C55 120.7(5)
C51 C56 H56 119.6
C55 C56 H56 119.6
C42 C57 H57 107.2
C42 C57 C64 112.7(3)
C58 C57 C42 112.1(3)
C58 C57 H57 107.2
C58 C57 C64 110.2(3)
C64 C57 H57 107.2
C59 C58 C57 123.4(4)
C59 C58 C63 117.6(4)
C63 C58 C57 119.0(4)
C58 C59 H59 119.4
C58 C59 C60 121.2(4)
C60 C59 H59 119.4
C59 C60 H60 119.9
C61 C60 C59 120.2(5)
C61 C60 H60 119.9
C60 C61 H61 120.5
C62 C61 C60 119.0(5)
C62 C61 H61 120.5
C61 C62 H62 119.8
C63 C62 C61 120.5(5)
C63 C62 H62 119.8
C58 C63 H63 119.2
C62 C63 C58 121.5(4)
C62 C63 H63 119.2
C65 C64 C57 121.2(4)
C69 C64 C57 120.5(4)
C69 C64 C65 118.3(4)
C64 C65 H65 119.7
C64 C65 C66 120.5(4)
C66 C65 H65 119.7
C65 C66 H66 119.7
C67 C66 C65 120.5(5)
C67 C66 H66 119.7
C66 C67 H67 120.1
C68 C67 C66 119.7(4)
C68 C67 H67 120.1
C67 C68 H68 120.1
C67 C68 C69 119.8(5)
C69 C68 H68 120.1
C64 C69 C68 121.1(4)
C64 C69 H69 119.4
C68 C69 H69 119.4
C71 C70 N1 123.2(4)
C71 C70 C75 121.1(4)
C75 C70 N1 115.7(3)
C70 C71 H71 119.5
C70 C71 C72 121.0(4)
C72 C71 H71 119.5
C71 C72 H72 120.7
C73 C72 C71 118.6(4)
C73 C72 H72 120.7
C72 C73 H73 119.7
C72 C73 C74 120.7(4)
C74 C73 H73 119.7
C73 C74 H74 119.2
C73 C74 C75 121.6(4)
C75 C74 H74 119.2
O1 C75 C70 120.7(4)
O1 C75 C74 122.6(4)
C74 C75 C70 116.7(4)
Pd1 C76 H76 137.2
C77 C76 Pd1 70.9(3)
C77 C76 H76 137.2
C77A C76 Pd1 75.4(7)
C77A C76 H76 137.2
C77A C76 C77 69.7(9)
C76 C77 Pd1 69.2(3)
C76 C77 C77A 48.5(7)
C77A C77 Pd1 69.8(6)
C78 C77 Pd1 70.3(3)
C78 C77 C76 114.2(6)
C78 C77 C77A 69.8(8)
C76 C77A Pd1 71.2(7)
C76 C77A C77 61.8(8)
C76 C77A C78 108.9(12)
C77 C77A Pd1 68.1(6)
C77 C77A C78 50.9(6)
C78 C77A Pd1 65.6(5)
Pd1 C78 H78 140.6
C77 C78 Pd1 71.5(3)
C77 C78 C77A 59.3(7)
C77 C78 H78 140.6
C77A C78 Pd1 68.1(6)
C77A C78 H78 140.6
Cl1 C79 Cl2 115.6(4)
Cl1 C79 H79A 108.4
Cl1 C79 H79B 108.4
Cl2 C79 H79A 108.4
Cl2 C79 H79B 108.4
H79A C79 H79B 107.4

loop_
_geom_bond_atom_site_label_1
_geom_bond_atom_site_label_2
_geom_bond_distance
Pd1 O1 2.056(3)
Pd1 N1 2.164(3)
Pd1 C76 2.120(5)
Pd1 C77 2.142(6)
Pd1 C77A 2.167(14)
Pd1 C78 2.127(5)
O1 C75 1.336(5)
N1 C1 1.327(5)
N1 C70 1.458(5)
N2 C1 1.384(5)
N2 C2 1.403(5)
N2 C4 1.444(5)
N3 C1 1.393(5)
N3 C3 1.399(5)
N3 C37 1.463(5)
C2 H2 0.9500
C2 C3 1.325(6)
C3 H3 0.9500
C4 C5 1.415(5)
C4 C9 1.403(5)
C5 C6 1.376(6)
C5 C11 1.536(5)
C6 H6 0.9500
C6 C7 1.410(6)
C7 C8 1.380(6)
C7 C10 1.494(6)
C8 H8 0.9500
C8 C9 1.404(6)
C9 C24 1.537(5)
C10 H10A 0.9800
C10 H10B 0.9800
C10 H10C 0.9800
C11 H11 1.0000
C11 C12 1.526(6)
C11 C18 1.535(6)
C12 C13 1.385(6)
C12 C17 1.383(6)
C13 H13 0.9500
C13 C14 1.406(7)
C14 H14 0.9500
C14 C15 1.357(7)
C15 H15 0.9500
C15 C16 1.375(7)
C16 H16 0.9500
C16 C17 1.385(6)
C17 H17 0.9500
C18 C19 1.390(6)
C18 C23 1.375(7)
C19 H19 0.9500
C19 C20 1.373(7)
C20 H20 0.9500
C20 C21 1.366(10)
C21 H21 0.9500
C21 C22 1.361(10)
C22 H22 0.9500
C22 C23 1.413(8)
C23 H23 0.9500
C24 H24 1.0000
C24 C25 1.531(6)
C24 C31 1.534(5)
C25 C26 1.386(6)
C25 C30 1.390(6)
C26 H26 0.9500
C26 C27 1.404(7)
C27 H27 0.9500
C27 C28 1.357(8)
C28 H28 0.9500
C28 C29 1.363(8)
C29 H29 0.9500
C29 C30 1.385(7)
C30 H30 0.9500
C31 C32 1.395(6)
C31 C36 1.381(6)
C32 H32 0.9500
C32 C33 1.404(7)
C33 H33 0.9500
C33 C34 1.380(8)
C34 H34 0.9500
C34 C35 1.353(7)
C35 H35 0.9500
C35 C36 1.393(6)
C36 H36 0.9500
C37 C38 1.398(5)
C37 C42 1.402(5)
C38 C39 1.378(5)
C38 C44 1.551(5)
C39 H39 0.9500
C39 C40 1.397(5)
C40 C41 1.384(5)
C40 C43 1.508(6)
C41 H41 0.9500
C41 C42 1.394(5)
C42 C57 1.542(5)
C43 H43A 0.9800
C43 H43B 0.9800
C43 H43C 0.9800
C44 H44 1.0000
C44 C45 1.526(6)
C44 C51 1.540(5)
C45 C46 1.390(6)
C45 C50 1.398(7)
C46 H46 0.9500
C46 C47 1.416(8)
C47 H47 0.9500
C47 C48 1.398(10)
C48 H48 0.9500
C48 C49 1.348(9)
C49 H49 0.9500
C49 C50 1.374(7)
C50 H50 0.9500
C51 C52 1.399(6)
C51 C56 1.377(6)
C52 H52 0.9500
C52 C53 1.392(6)
C53 H53 0.9500
C53 C54 1.365(7)
C54 H54 0.9500
C54 C55 1.365(8)
C55 H55 0.9500
C55 C56 1.391(7)
C56 H56 0.9500
C57 H57 1.0000
C57 C58 1.535(6)
C57 C64 1.546(5)
C58 C59 1.381(6)
C58 C63 1.393(6)
C59 H59 0.9500
C59 C60 1.386(7)
C60 H60 0.9500
C60 C61 1.384(7)
C61 H61 0.9500
C61 C62 1.377(7)
C62 H62 0.9500
C62 C63 1.373(7)
C63 H63 0.9500
C64 C65 1.385(6)
C64 C69 1.375(6)
C65 H65 0.9500
C65 C66 1.392(6)
C66 H66 0.9500
C66 C67 1.376(7)
C67 H67 0.9500
C67 C68 1.363(7)
C68 H68 0.9500
C68 C69 1.408(6)
C69 H69 0.9500
C70 C71 1.370(6)
C70 C75 1.402(6)
C71 H71 0.9500
C71 C72 1.386(6)
C72 H72 0.9500
C72 C73 1.368(7)
C73 H73 0.9500
C73 C74 1.383(7)
C74 H74 0.9500
C74 C75 1.393(6)
C76 H76 1.0000
C76 C77 1.452(9)
C76 C77A 1.235(17)
C77 C77A 1.546(18)
C77 C78 1.396(8)
C77A C78 1.686(19)
C78 H78 1.0000
Cl1 C79 1.712(7)
Cl2 C79 1.723(7)
C79 H79A 0.9900
C79 H79B 0.9900

loop_
_geom_torsion_atom_site_label_1
_geom_torsion_atom_site_label_2
_geom_torsion_atom_site_label_3
_geom_torsion_atom_site_label_4
_geom_torsion
Pd1 O1 C75 C70 -18.1(5)
Pd1 O1 C75 C74 162.3(4)
Pd1 N1 C1 N2 53.7(5)
Pd1 N1 C1 N3 -126.8(4)
Pd1 N1 C70 C71 -155.3(3)
Pd1 N1 C70 C75 22.3(4)
Pd1 C76 C77 C77A 81.0(7)
Pd1 C76 C77 C78 55.6(4)
Pd1 C76 C77A C77 -74.7(4)
Pd1 C76 C77A C78 -54.7(7)
Pd1 C77 C77A C76 79.7(6)
Pd1 C77 C77A C78 -75.7(4)
Pd1 C77 C78 C77A 75.0(6)
Pd1 C77A C78 C77 -80.9(5)
N1 C70 C71 C72 -177.1(4)
N1 C70 C75 O1 -4.2(6)
N1 C70 C75 C74 175.4(4)
N2 C2 C3 N3 -0.3(4)
N2 C4 C5 C6 179.4(3)
N2 C4 C5 C11 4.3(5)
N2 C4 C9 C8 -179.9(3)
N2 C4 C9 C24 -2.6(5)
N3 C37 C38 C39 -174.7(3)
N3 C37 C38 C44 10.0(5)
N3 C37 C42 C41 175.2(3)
N3 C37 C42 C57 -7.3(5)
C1 N1 C70 C71 45.4(5)
C1 N1 C70 C75 -137.0(4)
C1 N2 C2 C3 -0.2(4)
C1 N2 C4 C5 61.6(5)
C1 N2 C4 C9 -123.7(4)
C1 N3 C3 C2 0.7(4)
C1 N3 C37 C38 64.6(5)
C1 N3 C37 C42 -117.3(4)
C2 N2 C1 N1 -179.7(3)
C2 N2 C1 N3 0.7(4)
C2 N2 C4 C5 -111.3(4)
C2 N2 C4 C9 63.4(5)
C3 N3 C1 N1 179.6(4)
C3 N3 C1 N2 -0.9(4)
C3 N3 C37 C38 -111.3(4)
C3 N3 C37 C42 66.8(5)
C4 N2 C1 N1 6.6(6)
C4 N2 C1 N3 -173.0(3)
C4 N2 C2 C3 173.8(3)
C4 C5 C6 C7 -1.4(6)
C4 C5 C11 C12 70.7(4)
C4 C5 C11 C18 -162.1(4)
C4 C9 C24 C25 -98.0(4)
C4 C9 C24 C31 135.8(4)
C5 C4 C9 C8 -5.3(5)
C5 C4 C9 C24 172.0(3)
C5 C6 C7 C8 -1.2(6)
C5 C6 C7 C10 179.0(4)
C5 C11 C12 C13 18.0(5)
C5 C11 C12 C17 -163.5(3)
C5 C11 C18 C19 -86.8(5)
C5 C11 C18 C23 93.6(5)
C6 C5 C11 C12 -104.3(4)
C6 C5 C11 C18 22.9(5)
C6 C7 C8 C9 0.6(6)
C7 C8 C9 C4 2.6(6)
C7 C8 C9 C24 -174.8(4)
C8 C9 C24 C25 79.2(4)
C8 C9 C24 C31 -47.0(5)
C9 C4 C5 C6 4.8(6)
C9 C4 C5 C11 -170.4(3)
C9 C24 C25 C26 140.7(4)
C9 C24 C25 C30 -43.5(5)
C9 C24 C31 C32 -78.9(5)
C9 C24 C31 C36 101.1(5)
C10 C7 C8 C9 -179.6(4)
C11 C5 C6 C7 173.7(4)
C11 C12 C13 C14 178.3(4)
C11 C12 C17 C16 -179.0(4)
C11 C18 C19 C20 -179.6(4)
C11 C18 C23 C22 178.9(4)
C12 C11 C18 C19 41.0(5)
C12 C11 C18 C23 -138.7(4)
C12 C13 C14 C15 0.8(7)
C13 C12 C17 C16 -0.4(6)
C13 C14 C15 C16 -0.7(8)
C14 C15 C16 C17 0.1(7)
C15 C16 C17 C12 0.4(7)
C17 C12 C13 C14 -0.2(6)
C18 C11 C12 C13 -110.6(4)
C18 C11 C12 C17 67.9(5)
C18 C19 C20 C21 0.7(8)
C19 C18 C23 C22 -0.8(7)
C19 C20 C21 C22 -0.7(9)
C20 C21 C22 C23 -0.1(10)
C21 C22 C23 C18 0.8(8)
C23 C18 C19 C20 0.1(7)
C24 C25 C26 C27 175.7(4)
C24 C25 C30 C29 -174.2(4)
C24 C31 C32 C33 -179.3(4)
C24 C31 C36 C35 179.0(4)
C25 C24 C31 C32 154.0(4)
C25 C24 C31 C36 -26.0(6)
C25 C26 C27 C28 -0.3(8)
C26 C25 C30 C29 1.7(7)
C26 C27 C28 C29 -0.2(9)
C27 C28 C29 C30 1.5(8)
C28 C29 C30 C25 -2.2(8)
C30 C25 C26 C27 -0.4(7)
C31 C24 C25 C26 -92.0(5)
C31 C24 C25 C30 83.8(5)
C31 C32 C33 C34 0.5(8)
C32 C31 C36 C35 -0.9(7)
C32 C33 C34 C35 -1.6(8)
C33 C34 C35 C36 1.3(8)
C34 C35 C36 C31 -0.1(8)
C36 C31 C32 C33 0.7(7)
C37 N3 C1 N1 3.2(6)
C37 N3 C1 N2 -177.3(3)
C37 N3 C3 C2 177.3(3)
C37 C38 C39 C40 -1.3(6)
C37 C38 C44 C45 59.8(5)
C37 C38 C44 C51 -175.3(3)
C37 C42 C57 C58 -82.9(4)
C37 C42 C57 C64 152.0(4)
C38 C37 C42 C41 -6.7(5)
C38 C37 C42 C57 170.8(3)
C38 C39 C40 C41 -4.7(6)
C38 C39 C40 C43 174.9(4)
C38 C44 C45 C46 -153.8(4)
C38 C44 C45 C50 28.8(5)
C38 C44 C51 C52 74.3(5)
C38 C44 C51 C56 -104.9(4)
C39 C38 C44 C45 -115.4(4)
C39 C38 C44 C51 9.6(5)
C39 C40 C41 C42 5.2(6)
C40 C41 C42 C37 0.4(6)
C40 C41 C42 C57 -177.3(4)
C41 C42 C57 C58 94.6(4)
C41 C42 C57 C64 -30.5(5)
C42 C37 C38 C39 7.2(5)
C42 C37 C38 C44 -168.0(3)
C42 C57 C58 C59 -19.3(5)
C42 C57 C58 C63 160.9(4)
C42 C57 C64 C65 90.0(5)
C42 C57 C64 C69 -89.2(4)
C43 C40 C41 C42 -174.4(4)
C44 C38 C39 C40 173.9(4)
C44 C45 C46 C47 -178.1(4)
C44 C45 C50 C49 178.8(4)
C44 C51 C52 C53 -178.5(4)
C44 C51 C56 C55 179.8(4)
C45 C44 C51 C52 -161.6(4)
C45 C44 C51 C56 19.3(6)
C45 C46 C47 C48 -1.4(8)
C46 C45 C50 C49 1.4(7)
C46 C47 C48 C49 2.6(9)
C47 C48 C49 C50 -1.8(9)
C48 C49 C50 C45 -0.3(8)
C50 C45 C46 C47 -0.6(7)
C51 C44 C45 C46 80.6(5)
C51 C44 C45 C50 -96.8(4)
C51 C52 C53 C54 -1.0(7)
C52 C51 C56 C55 0.6(7)
C52 C53 C54 C55 -0.1(7)
C53 C54 C55 C56 1.5(8)
C54 C55 C56 C51 -1.7(8)
C56 C51 C52 C53 0.7(6)
C57 C58 C59 C60 179.8(4)
C57 C58 C63 C62 179.5(4)
C57 C64 C65 C66 -177.4(4)
C57 C64 C69 C68 178.1(4)
C58 C57 C64 C65 -36.0(5)
C58 C57 C64 C69 144.8(4)
C58 C59 C60 C61 1.0(8)
C59 C58 C63 C62 -0.3(7)
C59 C60 C61 C62 -1.0(8)
C60 C61 C62 C63 0.3(8)
C61 C62 C63 C58 0.3(8)
C63 C58 C59 C60 -0.3(7)
C64 C57 C58 C59 107.1(4)
C64 C57 C58 C63 -72.8(5)
C64 C65 C66 C67 -1.6(7)
C65 C64 C69 C68 -1.1(6)
C65 C66 C67 C68 0.6(8)
C66 C67 C68 C69 0.1(8)
C67 C68 C69 C64 0.1(7)
C69 C64 C65 C66 1.8(6)
C70 N1 C1 N2 -153.8(3)
C70 N1 C1 N3 25.7(5)
C70 C71 C72 C73 -0.2(7)
C71 C70 C75 O1 173.5(4)
C71 C70 C75 C74 -6.9(6)
C71 C72 C73 C74 -3.2(7)
C72 C73 C74 C75 1.4(7)
C73 C74 C75 O1 -176.9(4)
C73 C74 C75 C70 3.6(7)
C75 C70 C71 C72 5.4(6)
C76 C77 C77A Pd1 -79.7(6)
C76 C77 C77A C78 -155.4(8)
C76 C77 C78 Pd1 -55.0(4)
C76 C77 C78 C77A 20.0(7)
C76 C77A C78 Pd1 58.0(9)
C76 C77A C78 C77 -22.8(8)
C77 C76 C77A Pd1 74.7(4)
C77 C76 C77A C78 20.0(7)
C77 C77A C78 Pd1 80.9(5)
C77A C76 C77 Pd1 -81.0(7)
C77A C76 C77 C78 -25.4(8)
C77A C77 C78 Pd1 -75.0(6)
C78 C77 C77A Pd1 75.7(4)
C78 C77 C77A C76 155.4(8)
